data_2310940
loop_
_publ_author_name
'Rundle, R.E.'
'Shull, C.G.'
'Wollan, E.O.'

_publ_section_title
;
 The crystal structure of thorium and zirconium dihydrides by x-ray and
 neutron diffraction
;
_journal_name_full 'Acta Crystallographica (1,1948-23,1967)'
_journal_page_first 22
_journal_page_last 26
_journal_volume 5
_journal_year 1952
_chemical_formula_sum 'H2 Zr'
_chemical_name_systematic 'Zr H2'
_space_group_IT_number 79
_symmetry_space_group_name_Hall 'I 4'
_symmetry_space_group_name_H-M 'I 4'
_cell_angle_alpha 90
_cell_angle_beta 90
_cell_angle_gamma 90
_cell_formula_units_Z 2
_cell_length_a 3.52
_cell_length_b 3.52
_cell_length_c 4.449
_cell_volume 55.125
_citation_journal_id_ASTM ACCRA9
_cod_data_source_file Rundle_ACCRA9_1952_148.cif
_cod_data_source_block H2Zr1
_cod_original_cell_volume 55.12489
_cod_original_formula_sum 'H2 Zr1'
_cod_database_code 2310940

loop_
_symmetry_equiv_pos_as_xyz
x,y,z
-y,x,z
-x,-y,z
y,-x,z
x+1/2,y+1/2,z+1/2
-y+1/2,x+1/2,z+1/2
-x+1/2,-y+1/2,z+1/2
y+1/2,-x+1/2,z+1/2

loop_
_atom_site_label
_atom_site_type_symbol
_atom_site_fract_x
_atom_site_fract_y
_atom_site_fract_z
_atom_site_occupancy
_atom_site_U_iso_or_equiv
Zr1 Zr 0 0 0 1 0.0
H1 H 0 0.5 0.25 1 0.0
